data_4120182
loop_
_publ_author_name
'Moran Feller'
'Yael Diskin-Posner'
'Gregory Leitus'
'Linda J. W. Shimon'
'David Milstein'

_publ_section_title
;
 Direct Observation of Reductive Elimination of MeX (X = Cl, Br, I) from
 RhIII Complexes: Mechanistic Insight and the Importance of Sterics
;
_journal_name_full 'Journal of the American Chemical Society'
_journal_page_first 11040
_journal_page_last 11047
_journal_paper_doi 10.1021/ja401852c
_journal_volume 135
_journal_year 2013
_chemical_formula_moiety 'C33 H55 I N2 P2 Rh, C H2 Cl2, B F4'
_chemical_formula_sum 'C34 H57 B Cl2 F4 I N2 P2 Rh'
_chemical_formula_weight 943.28
_chemical_name_systematic
; 
 ? 
;
_space_group_IT_number 14
_symmetry_cell_setting monoclinic
_symmetry_space_group_name_Hall '-P 2yn'
_symmetry_space_group_name_H-M 'P 1 21/n 1'
_atom_sites_solution_hydrogens geom
_atom_sites_solution_primary direct
_atom_sites_solution_secondary difmap
_audit_creation_method SHELXL-97
_cell_angle_alpha 90.00
_cell_angle_beta 91.4252(5)
_cell_angle_gamma 90.00
_cell_formula_units_Z 4
_cell_length_a 13.3722(2)
_cell_length_b 21.6932(3)
_cell_length_c 13.9191(3)
_cell_measurement_reflns_used 9332
_cell_measurement_temperature 120(2)
_cell_measurement_theta_max 28.70
_cell_measurement_theta_min 2.55
_cell_volume 4036.48(12)
_computing_cell_refinement HKL
_computing_data_collection 'Collect package (Bruker Nonius)'
_computing_data_reduction HKL
_computing_molecular_graphics 'Bruker SHELXTL'
_computing_publication_material 'Bruker SHELXTL'
_computing_structure_refinement 'SHELXL-97 (Sheldrick, 1997)'
_computing_structure_solution 'SHELXS-97 (Sheldrick, 1990)'
_diffrn_ambient_temperature 120(2)
_diffrn_measured_fraction_theta_full 0.992
_diffrn_measured_fraction_theta_max 0.992
_diffrn_measurement_device_type 'Nonius KappaCCD'
_diffrn_measurement_method 'phi and omega scans'
_diffrn_radiation_monochromator graphite
_diffrn_radiation_source 'fine-focus sealed tube'
_diffrn_radiation_type MoK\a
_diffrn_radiation_wavelength 0.71073
_diffrn_reflns_av_R_equivalents 0.0610
_diffrn_reflns_av_sigmaI/netI 0.0427
_diffrn_reflns_limit_h_max 18
_diffrn_reflns_limit_h_min -18
_diffrn_reflns_limit_k_max 29
_diffrn_reflns_limit_k_min 0
_diffrn_reflns_limit_l_max 18
_diffrn_reflns_limit_l_min 0
_diffrn_reflns_number 10363
_diffrn_reflns_theta_full 28.70
_diffrn_reflns_theta_max 28.70
_diffrn_reflns_theta_min 2.81
_exptl_absorpt_coefficient_mu 1.444
_exptl_absorpt_correction_T_max 0.8691
_exptl_absorpt_correction_T_min 0.5958
_exptl_absorpt_correction_type empirical
_exptl_crystal_colour yellow
_exptl_crystal_density_diffrn 1.552
_exptl_crystal_description plate
_exptl_crystal_F_000 1912
_exptl_crystal_size_max 0.40
_exptl_crystal_size_mid 0.30
_exptl_crystal_size_min 0.10
_refine_diff_density_max 1.702
_refine_diff_density_min -0.794
_refine_diff_density_rms 0.121
_refine_ls_extinction_method none
_refine_ls_goodness_of_fit_ref 1.002
_refine_ls_hydrogen_treatment constr
_refine_ls_matrix_type full
_refine_ls_number_parameters 439
_refine_ls_number_reflns 10363
_refine_ls_number_restraints 0
_refine_ls_restrained_S_all 1.002
_refine_ls_R_factor_all 0.0635
_refine_ls_R_factor_gt 0.0381
_refine_ls_shift/su_max 0.002
_refine_ls_shift/su_mean 0.000
_refine_ls_structure_factor_coef Fsqd
_refine_ls_weighting_details 'calc w=1/[\s^2^(Fo^2^)+(0.0494P)^2^+3.7971P] where P=(Fo^2^+2Fc^2^)/3'
_refine_ls_weighting_scheme calc
_refine_ls_wR_factor_gt 0.0869
_refine_ls_wR_factor_ref 0.0952
_reflns_number_gt 7666
_reflns_number_total 10363
_reflns_threshold_expression >2sigma(I)
_cod_data_source_file ja401852c_si_002_4.cif
_cod_data_source_block m902a
_cod_original_sg_symbol_Hall -P2yn
_cod_database_code 4120182

loop_
_symmetry_equiv_pos_as_xyz
'x, y, z'
'-x+1/2, y+1/2, -z+1/2'
'-x, -y, -z'
'x-1/2, -y-1/2, z-1/2'

loop_
_atom_site_label
_atom_site_type_symbol
_atom_site_fract_x
_atom_site_fract_y
_atom_site_fract_z
_atom_site_U_iso_or_equiv
_atom_site_adp_type
_atom_site_occupancy
_atom_site_symmetry_multiplicity
_atom_site_calc_flag
_atom_site_refinement_flags
Rh1 Rh 0.571501(15) 0.259648(9) 0.283376(15) 0.01422(6) Uani 1 1 d .
I1 I 0.771946(13) 0.255476(8) 0.281344(14) 0.02306(7) Uani 1 1 d .
P2 P 0.54902(5) 0.35248(3) 0.19323(5) 0.01759(15) Uani 1 1 d .
P3 P 0.54469(5) 0.16992(3) 0.38104(5) 0.01576(15) Uani 1 1 d .
N1 N 0.55954(18) 0.17153(10) 0.09943(17) 0.0213(5) Uani 1 1 d .
N11 N 0.41644(18) 0.26485(10) 0.28913(15) 0.0164(5) Uani 1 1 d .
C1 C 0.5807(2) 0.31601(12) 0.4076(2) 0.0211(6) Uani 1 1 d .
H1A H 0.5517 0.2942 0.4618 0.032 Uiso 1 1 calc R
H1B H 0.5438 0.3544 0.3957 0.032 Uiso 1 1 calc R
H1C H 0.6510 0.3256 0.4227 0.032 Uiso 1 1 calc R
C2 C 0.5650(2) 0.20425(12) 0.1647(2) 0.0186(6) Uani 1 1 d .
C3 C 0.5590(2) 0.12813(13) 0.0234(2) 0.0231(6) Uani 1 1 d .
C4 C 0.4666(2) 0.10515(14) -0.0107(2) 0.0287(7) Uani 1 1 d .
C5 C 0.4692(3) 0.06236(16) -0.0845(2) 0.0380(8) Uani 1 1 d .
H5 H 0.4081 0.0463 -0.1104 0.046 Uiso 1 1 calc R
C6 C 0.5589(3) 0.04249(16) -0.1212(3) 0.0419(9) Uani 1 1 d .
H6 H 0.5589 0.0130 -0.1717 0.050 Uiso 1 1 calc R
C7 C 0.6485(3) 0.06534(15) -0.0849(2) 0.0342(8) Uani 1 1 d .
H7 H 0.7094 0.0509 -0.1103 0.041 Uiso 1 1 calc R
C8 C 0.6512(2) 0.10919(14) -0.0116(2) 0.0274(7) Uani 1 1 d .
C9 C 0.3688(3) 0.12546(17) 0.0309(3) 0.0389(8) Uani 1 1 d .
H9A H 0.3164 0.0956 0.0135 0.058 Uiso 1 1 calc R
H9B H 0.3505 0.1661 0.0052 0.058 Uiso 1 1 calc R
H9C H 0.3760 0.1279 0.1011 0.058 Uiso 1 1 calc R
C10 C 0.7493(2) 0.13410(16) 0.0269(2) 0.0359(8) Uani 1 1 d .
H10A H 0.7640 0.1164 0.0904 0.054 Uiso 1 1 calc R
H10B H 0.7451 0.1791 0.0321 0.054 Uiso 1 1 calc R
H10C H 0.8027 0.1231 -0.0169 0.054 Uiso 1 1 calc R
C12 C 0.3686(2) 0.31904(12) 0.27169(19) 0.0184(6) Uani 1 1 d .
C13 C 0.2651(2) 0.32244(13) 0.27605(19) 0.0198(6) Uani 1 1 d .
H13 H 0.2318 0.3606 0.2653 0.024 Uiso 1 1 calc R
C14 C 0.2111(2) 0.27006(14) 0.2960(2) 0.0217(6) Uani 1 1 d .
H14 H 0.1403 0.2720 0.2997 0.026 Uiso 1 1 calc R
C15 C 0.2602(2) 0.21474(13) 0.3107(2) 0.0207(6) Uani 1 1 d .
H15 H 0.2234 0.1782 0.3228 0.025 Uiso 1 1 calc R
C16 C 0.3638(2) 0.21300(12) 0.30769(19) 0.0176(6) Uani 1 1 d .
C21 C 0.4294(2) 0.37485(12) 0.2469(2) 0.0197(6) Uani 1 1 d .
H21A H 0.4430 0.3994 0.3058 0.024 Uiso 1 1 calc R
H21B H 0.3908 0.4010 0.2010 0.024 Uiso 1 1 calc R
C31 C 0.4203(2) 0.15426(12) 0.3266(2) 0.0190(6) Uani 1 1 d .
H31A H 0.4281 0.1317 0.2654 0.023 Uiso 1 1 calc R
H31B H 0.3818 0.1278 0.3703 0.023 Uiso 1 1 calc R
C22 C 0.6328(2) 0.42254(12) 0.2050(2) 0.0238(6) Uani 1 1 d .
C23 C 0.5121(2) 0.34185(13) 0.0616(2) 0.0223(6) Uani 1 1 d .
C24 C 0.7181(2) 0.41599(14) 0.1338(2) 0.0322(7) Uani 1 1 d .
H24A H 0.7688 0.4477 0.1471 0.048 Uiso 1 1 calc R
H24B H 0.6914 0.4210 0.0681 0.048 Uiso 1 1 calc R
H24C H 0.7485 0.3751 0.1407 0.048 Uiso 1 1 calc R
C25 C 0.5742(2) 0.48309(13) 0.1876(2) 0.0287(7) Uani 1 1 d .
H25A H 0.6199 0.5182 0.1943 0.043 Uiso 1 1 calc R
H25B H 0.5214 0.4867 0.2348 0.043 Uiso 1 1 calc R
H25C H 0.5442 0.4828 0.1227 0.043 Uiso 1 1 calc R
C26 C 0.6811(2) 0.42732(14) 0.3059(2) 0.0310(7) Uani 1 1 d .
H26A H 0.7192 0.3897 0.3201 0.046 Uiso 1 1 calc R
H26B H 0.6289 0.4324 0.3533 0.046 Uiso 1 1 calc R
H26C H 0.7262 0.4629 0.3086 0.046 Uiso 1 1 calc R
C27 C 0.4179(2) 0.30177(14) 0.0560(2) 0.0250(6) Uani 1 1 d .
H27A H 0.3612 0.3249 0.0809 0.038 Uiso 1 1 calc R
H27B H 0.4286 0.2644 0.0946 0.038 Uiso 1 1 calc R
H27C H 0.4036 0.2903 -0.0110 0.038 Uiso 1 1 calc R
C28 C 0.4850(2) 0.40216(14) 0.0074(2) 0.0304(7) Uani 1 1 d .
H28A H 0.4571 0.3921 -0.0565 0.046 Uiso 1 1 calc R
H28B H 0.5453 0.4273 0.0006 0.046 Uiso 1 1 calc R
H28C H 0.4354 0.4252 0.0436 0.046 Uiso 1 1 calc R
C29 C 0.5984(2) 0.31080(15) 0.0071(2) 0.0297(7) Uani 1 1 d .
H29A H 0.6339 0.2820 0.0501 0.045 Uiso 1 1 calc R
H29B H 0.6450 0.3425 -0.0145 0.045 Uiso 1 1 calc R
H29C H 0.5709 0.2884 -0.0486 0.045 Uiso 1 1 calc R
C32 C 0.6177(2) 0.09625(12) 0.3651(2) 0.0200(6) Uani 1 1 d .
C33 C 0.5174(2) 0.17879(13) 0.5136(2) 0.0217(6) Uani 1 1 d .
C34 C 0.6550(2) 0.09109(13) 0.2622(2) 0.0250(6) Uani 1 1 d .
H34A H 0.6913 0.1287 0.2456 0.037 Uiso 1 1 calc R
H34B H 0.5977 0.0858 0.2176 0.037 Uiso 1 1 calc R
H34C H 0.6997 0.0555 0.2574 0.037 Uiso 1 1 calc R
C35 C 0.7108(2) 0.09749(13) 0.4325(2) 0.0247(6) Uani 1 1 d .
H35A H 0.7511 0.0605 0.4219 0.037 Uiso 1 1 calc R
H35B H 0.6898 0.0986 0.4994 0.037 Uiso 1 1 calc R
H35C H 0.7507 0.1342 0.4190 0.037 Uiso 1 1 calc R
C36 C 0.5541(2) 0.03824(12) 0.3829(2) 0.0258(7) Uani 1 1 d .
H36A H 0.4919 0.0407 0.3444 0.039 Uiso 1 1 calc R
H36B H 0.5385 0.0357 0.4512 0.039 Uiso 1 1 calc R
H36C H 0.5916 0.0015 0.3643 0.039 Uiso 1 1 calc R
C37 C 0.4238(2) 0.21983(14) 0.5236(2) 0.0239(6) Uani 1 1 d .
H37A H 0.3647 0.1976 0.4989 0.036 Uiso 1 1 calc R
H37B H 0.4322 0.2579 0.4868 0.036 Uiso 1 1 calc R
H37C H 0.4150 0.2300 0.5915 0.036 Uiso 1 1 calc R
C38 C 0.6097(2) 0.20616(14) 0.5674(2) 0.0275(7) Uani 1 1 d .
H38A H 0.5875 0.2333 0.6190 0.041 Uiso 1 1 calc R
H38B H 0.6497 0.2299 0.5224 0.041 Uiso 1 1 calc R
H38C H 0.6504 0.1727 0.5949 0.041 Uiso 1 1 calc R
C39 C 0.4900(2) 0.11784(13) 0.5636(2) 0.0273(7) Uani 1 1 d .
H39A H 0.4707 0.1264 0.6297 0.041 Uiso 1 1 calc R
H39B H 0.5478 0.0901 0.5643 0.041 Uiso 1 1 calc R
H39C H 0.4339 0.0983 0.5286 0.041 Uiso 1 1 calc R
B1 B -0.2550(2) -0.01282(14) 0.6585(2) 0.0207(7) Uani 1 1 d .
F1 F -0.30537(15) -0.03673(9) 0.57825(13) 0.0400(5) Uani 1 1 d .
F2 F -0.28896(15) -0.04322(9) 0.74145(13) 0.0399(5) Uani 1 1 d .
F3 F -0.27924(19) 0.04912(9) 0.66733(15) 0.0529(6) Uani 1 1 d .
F4 F -0.15505(16) -0.01976(13) 0.6524(2) 0.0690(7) Uani 1 1 d .
C41 C 0.0943(3) 0.10570(19) 1.1546(3) 0.0600(12) Uani 1 1 d .
H41A H 0.1352 0.1354 1.1185 0.072 Uiso 1 1 calc R
H41B H 0.1366 0.0893 1.2081 0.072 Uiso 1 1 calc R
Cl1 Cl -0.00794(9) 0.14477(5) 1.20252(10) 0.0669(3) Uani 1 1 d .
Cl2 Cl 0.05939(13) 0.04482(6) 1.07824(9) 0.0873(4) Uani 1 1 d .

loop_
_atom_site_aniso_label
_atom_site_aniso_U_11
_atom_site_aniso_U_22
_atom_site_aniso_U_33
_atom_site_aniso_U_23
_atom_site_aniso_U_13
_atom_site_aniso_U_12
Rh1 0.01455(11) 0.01325(11) 0.01488(11) 0.00137(8) 0.00053(8) 0.00004(8)
I1 0.01627(11) 0.02381(11) 0.02915(12) 0.00425(8) 0.00146(8) 0.00048(7)
P2 0.0183(4) 0.0142(3) 0.0203(4) 0.0039(3) 0.0016(3) 0.0011(3)
P3 0.0182(3) 0.0129(3) 0.0162(3) 0.0013(3) 0.0002(3) 0.0001(3)
N1 0.0257(13) 0.0196(12) 0.0187(12) 0.0013(10) 0.0009(10) 0.0012(10)
N11 0.0264(13) 0.0124(10) 0.0104(10) 0.0012(8) 0.0012(9) 0.0012(9)
C1 0.0277(15) 0.0162(13) 0.0197(14) -0.0022(11) 0.0057(12) -0.0027(11)
C2 0.0173(14) 0.0160(13) 0.0226(14) 0.0035(11) 0.0023(11) 0.0033(11)
C3 0.0351(17) 0.0177(13) 0.0165(14) -0.0013(11) 0.0017(12) -0.0006(12)
C4 0.0339(18) 0.0279(16) 0.0242(16) -0.0030(13) -0.0015(13) -0.0032(13)
C5 0.046(2) 0.0360(18) 0.0322(18) -0.0080(15) -0.0064(16) -0.0090(16)
C6 0.063(3) 0.0332(18) 0.0294(18) -0.0133(15) 0.0041(18) -0.0070(18)
C7 0.047(2) 0.0281(16) 0.0280(17) -0.0027(14) 0.0120(15) 0.0001(15)
C8 0.0360(18) 0.0259(15) 0.0205(15) 0.0032(12) 0.0038(13) -0.0007(13)
C9 0.0335(19) 0.043(2) 0.040(2) -0.0081(16) -0.0065(16) -0.0004(15)
C10 0.0332(19) 0.0422(19) 0.0325(18) -0.0072(15) 0.0062(15) -0.0023(15)
C12 0.0217(14) 0.0166(13) 0.0169(13) 0.0001(11) -0.0003(11) 0.0015(11)
C13 0.0170(14) 0.0226(14) 0.0200(14) 0.0039(11) 0.0023(11) 0.0039(11)
C14 0.0125(13) 0.0326(16) 0.0199(14) 0.0030(12) -0.0010(11) -0.0019(12)
C15 0.0195(14) 0.0225(14) 0.0200(14) 0.0020(12) -0.0017(11) -0.0025(11)
C16 0.0216(14) 0.0151(13) 0.0160(13) -0.0003(11) -0.0016(11) -0.0011(11)
C21 0.0204(14) 0.0164(13) 0.0222(14) 0.0035(11) 0.0009(12) 0.0014(11)
C31 0.0212(14) 0.0144(13) 0.0214(14) 0.0024(11) 0.0002(11) 0.0002(11)
C22 0.0220(15) 0.0154(13) 0.0342(17) 0.0053(12) 0.0033(13) -0.0035(11)
C23 0.0250(15) 0.0226(14) 0.0194(14) 0.0056(12) 0.0019(12) 0.0032(12)
C24 0.0244(16) 0.0268(16) 0.046(2) 0.0094(14) 0.0090(15) -0.0008(13)
C25 0.0298(17) 0.0151(13) 0.0412(19) 0.0062(13) 0.0011(14) 0.0005(12)
C26 0.0307(17) 0.0208(15) 0.0411(19) 0.0057(14) -0.0044(15) -0.0093(13)
C27 0.0266(16) 0.0282(15) 0.0201(14) 0.0004(12) -0.0026(12) 0.0058(12)
C28 0.0369(18) 0.0305(17) 0.0238(16) 0.0104(13) 0.0010(14) 0.0044(14)
C29 0.0331(18) 0.0321(17) 0.0243(16) 0.0018(13) 0.0079(14) 0.0041(14)
C32 0.0203(14) 0.0161(13) 0.0237(15) 0.0009(11) 0.0010(12) 0.0010(11)
C33 0.0282(16) 0.0202(14) 0.0166(13) 0.0030(11) 0.0005(12) -0.0006(12)
C34 0.0291(16) 0.0209(14) 0.0250(15) 0.0020(12) 0.0031(13) 0.0046(12)
C35 0.0244(16) 0.0217(14) 0.0278(16) 0.0029(12) -0.0028(13) 0.0047(12)
C36 0.0334(17) 0.0138(13) 0.0302(16) 0.0015(12) 0.0010(14) 0.0004(12)
C37 0.0282(16) 0.0244(15) 0.0194(14) -0.0010(12) 0.0043(12) 0.0013(12)
C38 0.0313(17) 0.0288(16) 0.0222(15) -0.0008(13) -0.0037(13) -0.0003(13)
C39 0.0339(17) 0.0246(15) 0.0235(16) 0.0062(12) 0.0040(13) 0.0002(13)
B1 0.0210(16) 0.0149(14) 0.0262(17) -0.0001(13) -0.0004(14) -0.0032(12)
F1 0.0514(12) 0.0397(11) 0.0290(10) -0.0064(9) 0.0038(9) -0.0217(9)
F2 0.0532(12) 0.0363(10) 0.0300(10) 0.0023(8) -0.0021(9) -0.0120(9)
F3 0.0905(18) 0.0255(10) 0.0418(12) -0.0053(9) -0.0138(12) 0.0038(11)
F4 0.0302(12) 0.096(2) 0.0813(19) 0.0102(15) 0.0061(12) 0.0004(12)
C41 0.064(3) 0.046(2) 0.069(3) 0.004(2) -0.017(2) 0.002(2)
Cl1 0.0662(7) 0.0517(6) 0.0829(8) 0.0211(6) 0.0063(6) 0.0032(5)
Cl2 0.1457(13) 0.0682(8) 0.0476(7) 0.0014(6) -0.0035(8) -0.0299(8)

loop_
_atom_type_symbol
_atom_type_description
_atom_type_scat_dispersion_real
_atom_type_scat_dispersion_imag
_atom_type_scat_source
C C 0.0033 0.0016 'International Tables Vol C Tables 4.2.6.8 and 6.1.1.4'
H H 0.0000 0.0000 'International Tables Vol C Tables 4.2.6.8 and 6.1.1.4'
B B 0.0013 0.0007 'International Tables Vol C Tables 4.2.6.8 and 6.1.1.4'
N N 0.0061 0.0033 'International Tables Vol C Tables 4.2.6.8 and 6.1.1.4'
F F 0.0171 0.0103 'International Tables Vol C Tables 4.2.6.8 and 6.1.1.4'
P P 0.1023 0.0942 'International Tables Vol C Tables 4.2.6.8 and 6.1.1.4'
Cl Cl 0.1484 0.1585 'International Tables Vol C Tables 4.2.6.8 and 6.1.1.4'
Rh Rh -1.1178 0.9187 'International Tables Vol C Tables 4.2.6.8 and 6.1.1.4'
I I -0.4742 1.8119 'International Tables Vol C Tables 4.2.6.8 and 6.1.1.4'

loop_
_geom_angle_atom_site_label_1
_geom_angle_atom_site_label_2
_geom_angle_atom_site_label_3
_geom_angle
C2 Rh1 N11 92.33(10)
C2 Rh1 C1 178.83(11)
N11 Rh1 C1 88.58(10)
C2 Rh1 P2 93.93(8)
N11 Rh1 P2 82.06(6)
C1 Rh1 P2 86.92(8)
C2 Rh1 P3 88.70(8)
N11 Rh1 P3 81.92(6)
C1 Rh1 P3 90.69(8)
P2 Rh1 P3 163.86(3)
C2 Rh1 I1 89.66(8)
N11 Rh1 I1 178.01(6)
C1 Rh1 I1 89.43(8)
P2 Rh1 I1 97.79(2)
P3 Rh1 I1 98.14(2)
C21 P2 C22 105.71(13)
C21 P2 C23 102.43(13)
C22 P2 C23 108.67(13)
C21 P2 Rh1 96.19(9)
C22 P2 Rh1 124.40(10)
C23 P2 Rh1 115.53(9)
C31 P3 C32 105.07(12)
C31 P3 C33 103.00(13)
C32 P3 C33 108.20(12)
C31 P3 Rh1 93.57(9)
C32 P3 Rh1 122.22(9)
C33 P3 Rh1 120.12(9)
C2 N1 C3 175.1(3)
C16 N11 C12 120.5(2)
C16 N11 Rh1 119.05(18)
C12 N11 Rh1 120.42(18)
Rh1 C1 H1A 109.5
Rh1 C1 H1B 109.5
H1A C1 H1B 109.5
Rh1 C1 H1C 109.5
H1A C1 H1C 109.5
H1B C1 H1C 109.5
N1 C2 Rh1 177.7(2)
C8 C3 C4 123.7(3)
C8 C3 N1 117.9(3)
C4 C3 N1 118.4(3)
C5 C4 C3 116.8(3)
C5 C4 C9 121.2(3)
C3 C4 C9 122.1(3)
C6 C5 C4 121.3(3)
C6 C5 H5 119.3
C4 C5 H5 119.3
C7 C6 C5 120.3(3)
C7 C6 H6 119.8
C5 C6 H6 119.8
C6 C7 C8 121.3(3)
C6 C7 H7 119.3
C8 C7 H7 119.3
C7 C8 C3 116.6(3)
C7 C8 C10 120.8(3)
C3 C8 C10 122.6(3)
C4 C9 H9A 109.5
C4 C9 H9B 109.5
H9A C9 H9B 109.5
C4 C9 H9C 109.5
H9A C9 H9C 109.5
H9B C9 H9C 109.5
C8 C10 H10A 109.5
C8 C10 H10B 109.5
H10A C10 H10B 109.5
C8 C10 H10C 109.5
H10A C10 H10C 109.5
H10B C10 H10C 109.5
N11 C12 C13 120.3(2)
N11 C12 C21 118.9(2)
C13 C12 C21 120.8(2)
C14 C13 C12 119.5(3)
C14 C13 H13 120.2
C12 C13 H13 120.2
C13 C14 C15 119.8(3)
C13 C14 H14 120.1
C15 C14 H14 120.1
C14 C15 C16 119.4(3)
C14 C15 H15 120.3
C16 C15 H15 120.3
N11 C16 C15 120.5(2)
N11 C16 C31 118.4(2)
C15 C16 C31 121.1(2)
C12 C21 P2 111.11(19)
C12 C21 H21A 109.4
P2 C21 H21A 109.4
C12 C21 H21B 109.4
P2 C21 H21B 109.4
H21A C21 H21B 108.0
C16 C31 P3 111.19(18)
C16 C31 H31A 109.4
P3 C31 H31A 109.4
C16 C31 H31B 109.4
P3 C31 H31B 109.4
H31A C31 H31B 108.0
C26 C22 C24 107.2(3)
C26 C22 C25 106.7(2)
C24 C22 C25 111.0(2)
C26 C22 P2 111.62(19)
C24 C22 P2 108.5(2)
C25 C22 P2 111.8(2)
C27 C23 C28 105.8(2)
C27 C23 C29 110.5(2)
C28 C23 C29 107.2(2)
C27 C23 P2 108.16(19)
C28 C23 P2 114.8(2)
C29 C23 P2 110.2(2)
C22 C24 H24A 109.5
C22 C24 H24B 109.5
H24A C24 H24B 109.5
C22 C24 H24C 109.5
H24A C24 H24C 109.5
H24B C24 H24C 109.5
C22 C25 H25A 109.5
C22 C25 H25B 109.5
H25A C25 H25B 109.5
C22 C25 H25C 109.5
H25A C25 H25C 109.5
H25B C25 H25C 109.5
C22 C26 H26A 109.5
C22 C26 H26B 109.5
H26A C26 H26B 109.5
C22 C26 H26C 109.5
H26A C26 H26C 109.5
H26B C26 H26C 109.5
C23 C27 H27A 109.5
C23 C27 H27B 109.5
H27A C27 H27B 109.5
C23 C27 H27C 109.5
H27A C27 H27C 109.5
H27B C27 H27C 109.5
C23 C28 H28A 109.5
C23 C28 H28B 109.5
H28A C28 H28B 109.5
C23 C28 H28C 109.5
H28A C28 H28C 109.5
H28B C28 H28C 109.5
C23 C29 H29A 109.5
C23 C29 H29B 109.5
H29A C29 H29B 109.5
C23 C29 H29C 109.5
H29A C29 H29C 109.5
H29B C29 H29C 109.5
C34 C32 C35 107.1(2)
C34 C32 C36 106.5(2)
C35 C32 C36 110.9(2)
C34 C32 P3 110.64(19)
C35 C32 P3 109.03(19)
C36 C32 P3 112.47(19)
C39 C33 C37 104.5(2)
C39 C33 C38 107.8(2)
C37 C33 C38 112.0(2)
C39 C33 P3 113.9(2)
C37 C33 P3 108.78(19)
C38 C33 P3 109.8(2)
C32 C34 H34A 109.5
C32 C34 H34B 109.5
H34A C34 H34B 109.5
C32 C34 H34C 109.5
H34A C34 H34C 109.5
H34B C34 H34C 109.5
C32 C35 H35A 109.5
C32 C35 H35B 109.5
H35A C35 H35B 109.5
C32 C35 H35C 109.5
H35A C35 H35C 109.5
H35B C35 H35C 109.5
C32 C36 H36A 109.5
C32 C36 H36B 109.5
H36A C36 H36B 109.5
C32 C36 H36C 109.5
H36A C36 H36C 109.5
H36B C36 H36C 109.5
C33 C37 H37A 109.5
C33 C37 H37B 109.5
H37A C37 H37B 109.5
C33 C37 H37C 109.5
H37A C37 H37C 109.5
H37B C37 H37C 109.5
C33 C38 H38A 109.5
C33 C38 H38B 109.5
H38A C38 H38B 109.5
C33 C38 H38C 109.5
H38A C38 H38C 109.5
H38B C38 H38C 109.5
C33 C39 H39A 109.5
C33 C39 H39B 109.5
H39A C39 H39B 109.5
C33 C39 H39C 109.5
H39A C39 H39C 109.5
H39B C39 H39C 109.5
F4 B1 F3 110.3(3)
F4 B1 F1 111.7(3)
F3 B1 F1 108.9(3)
F4 B1 F2 109.7(3)
F3 B1 F2 107.3(3)
F1 B1 F2 108.9(2)
Cl2 C41 Cl1 113.3(2)
Cl2 C41 H41A 108.9
Cl1 C41 H41A 108.9
Cl2 C41 H41B 108.9
Cl1 C41 H41B 108.9
H41A C41 H41B 107.7

loop_
_geom_bond_atom_site_label_1
_geom_bond_atom_site_label_2
_geom_bond_distance
Rh1 C2 2.044(3)
Rh1 N11 2.080(2)
Rh1 C1 2.119(3)
Rh1 P2 2.3877(8)
Rh1 P3 2.4063(8)
Rh1 I1 2.6829(6)
P2 C21 1.848(3)
P2 C22 1.893(3)
P2 C23 1.900(3)
P3 C31 1.842(3)
P3 C32 1.889(3)
P3 C33 1.899(3)
N1 C2 1.154(4)
N1 C3 1.416(4)
N11 C16 1.356(3)
N11 C12 1.358(3)
C1 H1A 0.9800
C1 H1B 0.9800
C1 H1C 0.9800
C3 C8 1.398(4)
C3 C4 1.404(4)
C4 C5 1.386(4)
C4 C9 1.509(5)
C5 C6 1.385(5)
C5 H5 0.9500
C6 C7 1.380(5)
C6 H6 0.9500
C7 C8 1.395(4)
C7 H7 0.9500
C8 C10 1.505(4)
C9 H9A 0.9800
C9 H9B 0.9800
C9 H9C 0.9800
C10 H10A 0.9800
C10 H10B 0.9800
C10 H10C 0.9800
C12 C13 1.388(4)
C12 C21 1.504(4)
C13 C14 1.378(4)
C13 H13 0.9500
C14 C15 1.381(4)
C14 H14 0.9500
C15 C16 1.387(4)
C15 H15 0.9500
C16 C31 1.502(4)
C21 H21A 0.9900
C21 H21B 0.9900
C31 H31A 0.9900
C31 H31B 0.9900
C22 C26 1.535(4)
C22 C24 1.536(4)
C22 C25 1.546(4)
C23 C27 1.531(4)
C23 C28 1.549(4)
C23 C29 1.551(4)
C24 H24A 0.9800
C24 H24B 0.9800
C24 H24C 0.9800
C25 H25A 0.9800
C25 H25B 0.9800
C25 H25C 0.9800
C26 H26A 0.9800
C26 H26B 0.9800
C26 H26C 0.9800
C27 H27A 0.9800
C27 H27B 0.9800
C27 H27C 0.9800
C28 H28A 0.9800
C28 H28B 0.9800
C28 H28C 0.9800
C29 H29A 0.9800
C29 H29B 0.9800
C29 H29C 0.9800
C32 C34 1.533(4)
C32 C35 1.539(4)
C32 C36 1.542(4)
C33 C39 1.543(4)
C33 C37 1.546(4)
C33 C38 1.546(4)
C34 H34A 0.9800
C34 H34B 0.9800
C34 H34C 0.9800
C35 H35A 0.9800
C35 H35B 0.9800
C35 H35C 0.9800
C36 H36A 0.9800
C36 H36B 0.9800
C36 H36C 0.9800
C37 H37A 0.9800
C37 H37B 0.9800
C37 H37C 0.9800
C38 H38A 0.9800
C38 H38B 0.9800
C38 H38C 0.9800
C39 H39A 0.9800
C39 H39B 0.9800
C39 H39C 0.9800
B1 F4 1.350(4)
B1 F3 1.388(4)
B1 F1 1.390(4)
B1 F2 1.415(4)
C41 Cl2 1.752(4)
C41 Cl1 1.755(5)
C41 H41A 0.9900
C41 H41B 0.9900

loop_
_geom_torsion_atom_site_label_1
_geom_torsion_atom_site_label_2
_geom_torsion_atom_site_label_3
_geom_torsion_atom_site_label_4
_geom_torsion
C2 Rh1 P2 C21 117.27(12)
N11 Rh1 P2 C21 25.46(11)
C1 Rh1 P2 C21 -63.53(12)
P3 Rh1 P2 C21 18.30(14)
I1 Rh1 P2 C21 -152.54(9)
C2 Rh1 P2 C22 -128.88(14)
N11 Rh1 P2 C22 139.31(13)
C1 Rh1 P2 C22 50.32(14)
P3 Rh1 P2 C22 132.15(14)
I1 Rh1 P2 C22 -38.68(12)
C2 Rh1 P2 C23 10.31(13)
N11 Rh1 P2 C23 -81.50(12)
C1 Rh1 P2 C23 -170.49(13)
P3 Rh1 P2 C23 -88.66(14)
I1 Rh1 P2 C23 100.51(10)
C2 Rh1 P3 C31 -62.57(12)
N11 Rh1 P3 C31 29.97(11)
C1 Rh1 P3 C31 118.43(12)
P2 Rh1 P3 C31 37.13(14)
I1 Rh1 P3 C31 -152.04(9)
C2 Rh1 P3 C32 47.75(13)
N11 Rh1 P3 C32 140.29(12)
C1 Rh1 P3 C32 -131.25(13)
P2 Rh1 P3 C32 147.45(13)
I1 Rh1 P3 C32 -41.72(11)
C2 Rh1 P3 C33 -169.84(13)
N11 Rh1 P3 C33 -77.30(12)
C1 Rh1 P3 C33 11.16(13)
P2 Rh1 P3 C33 -70.14(15)
I1 Rh1 P3 C33 100.69(11)
C2 Rh1 N11 C16 65.3(2)
C1 Rh1 N11 C16 -114.0(2)
P2 Rh1 N11 C16 158.92(19)
P3 Rh1 N11 C16 -23.09(18)
C2 Rh1 N11 C12 -112.8(2)
C1 Rh1 N11 C12 68.0(2)
P2 Rh1 N11 C12 -19.13(19)
P3 Rh1 N11 C12 158.9(2)
C8 C3 C4 C5 -1.4(5)
N1 C3 C4 C5 -179.4(3)
C8 C3 C4 C9 178.2(3)
N1 C3 C4 C9 0.2(4)
C3 C4 C5 C6 1.3(5)
C9 C4 C5 C6 -178.4(3)
C4 C5 C6 C7 -0.3(6)
C5 C6 C7 C8 -0.7(5)
C6 C7 C8 C3 0.6(5)
C6 C7 C8 C10 -179.5(3)
C4 C3 C8 C7 0.5(5)
N1 C3 C8 C7 178.5(3)
C4 C3 C8 C10 -179.4(3)
N1 C3 C8 C10 -1.4(4)
C16 N11 C12 C13 2.3(4)
Rh1 N11 C12 C13 -179.69(19)
C16 N11 C12 C21 -177.2(2)
Rh1 N11 C12 C21 0.8(3)
N11 C12 C13 C14 -1.5(4)
C21 C12 C13 C14 178.0(3)
C12 C13 C14 C15 -0.5(4)
C13 C14 C15 C16 1.7(4)
C12 N11 C16 C15 -1.1(4)
Rh1 N11 C16 C15 -179.11(19)
C12 N11 C16 C31 -179.9(2)
Rh1 N11 C16 C31 2.0(3)
C14 C15 C16 N11 -1.0(4)
C14 C15 C16 C31 177.9(3)
N11 C12 C21 P2 25.3(3)
C13 C12 C21 P2 -154.2(2)
C22 P2 C21 C12 -161.5(2)
C23 P2 C21 C12 84.8(2)
Rh1 P2 C21 C12 -33.1(2)
N11 C16 C31 P3 29.4(3)
C15 C16 C31 P3 -149.5(2)
C32 P3 C31 C16 -163.44(19)
C33 P3 C31 C16 83.3(2)
Rh1 P3 C31 C16 -38.69(19)
C21 P2 C22 C26 81.1(2)
C23 P2 C22 C26 -169.6(2)
Rh1 P2 C22 C26 -28.1(3)
C21 P2 C22 C24 -161.1(2)
C23 P2 C22 C24 -51.8(2)
Rh1 P2 C22 C24 89.7(2)
C21 P2 C22 C25 -38.3(2)
C23 P2 C22 C25 71.0(2)
Rh1 P2 C22 C25 -147.47(18)
C21 P2 C23 C27 -48.3(2)
C22 P2 C23 C27 -159.87(19)
Rh1 P2 C23 C27 54.8(2)
C21 P2 C23 C28 69.6(2)
C22 P2 C23 C28 -42.0(2)
Rh1 P2 C23 C28 172.71(18)
C21 P2 C23 C29 -169.2(2)
C22 P2 C23 C29 79.2(2)
Rh1 P2 C23 C29 -66.1(2)
C31 P3 C32 C34 78.6(2)
C33 P3 C32 C34 -171.91(19)
Rh1 P3 C32 C34 -25.7(2)
C31 P3 C32 C35 -163.85(19)
C33 P3 C32 C35 -54.4(2)
Rh1 P3 C32 C35 91.91(19)
C31 P3 C32 C36 -40.4(2)
C33 P3 C32 C36 69.1(2)
Rh1 P3 C32 C36 -144.61(17)
C31 P3 C33 C39 71.3(2)
C32 P3 C33 C39 -39.6(2)
Rh1 P3 C33 C39 173.28(17)
C31 P3 C33 C37 -44.8(2)
C32 P3 C33 C37 -155.72(19)
Rh1 P3 C33 C37 57.2(2)
C31 P3 C33 C38 -167.66(19)
C32 P3 C33 C38 81.4(2)
Rh1 P3 C33 C38 -65.7(2)
